data_7062339
loop_
_publ_author_name
'Srivastava, Devyani'
'Singh, Amita'
'Kociok-K\"ohn, Gabriele'
'Gosavi, Suresh W.'
'Chauhan, Ratna'
'Ashokkumar, Muthupandian'
'Kumar, Abhinav'
'Muddassir, Mohd.'

_publ_section_title
;
 New heteroleptic 1,2-bis(diphenylphosphino)ethane appended cobalt(iii)
 ferrocene dithiocarbamates as sensitizers in dye-sensitized solar cells
 (DSSCs)
;
_journal_issue 13
_journal_name_full 'New Journal of Chemistry'
_journal_page_first 6420
_journal_page_last 6432
_journal_paper_doi 10.1039/D2NJ04736E
_journal_volume 47
_journal_year 2023
_chemical_formula_moiety 'C54 H56 Co Fe2 N2 O2 P2 S4, 2(F3 P0.50) [+ solvent]'
_chemical_formula_sum 'C54 H56 Co F6 Fe2 N2 O2 P3 S4'
_chemical_formula_weight 1270.78
_space_group_crystal_system orthorhombic
_space_group_IT_number 70
_space_group_name_Hall '-F 2uv 2vw'
_space_group_name_H-M_alt 'F d d d :2'
_atom_sites_solution_hydrogens geom
_atom_sites_solution_primary dual
_audit_creation_method SHELXL-2018/3
_audit_update_record
;
2022-09-20 deposited with the CCDC.	2023-02-27 downloaded from the CCDC.
;
_cell_angle_alpha 90
_cell_angle_beta 90
_cell_angle_gamma 90
_cell_formula_units_Z 16
_cell_length_a 16.8702(5)
_cell_length_b 42.406(2)
_cell_length_c 33.8869(13)
_cell_measurement_reflns_used 15599
_cell_measurement_temperature 150(2)
_cell_measurement_theta_max 25.1550
_cell_measurement_theta_min 3.2700
_cell_volume 24242.6(16)
_computing_cell_refinement 'CrysAlisPro 1.171.41.122a (Rigaku OD, 2021)'
_computing_data_collection 'CrysAlisPro 1.171.41.122a (Rigaku OD, 2021)'
_computing_data_reduction 'CrysAlisPro 1.171.41.122a (Rigaku OD, 2021)'
_computing_molecular_graphics 'ORTEP3 for Windows - Farrugia, L. J. J. Appl. Crystallogr. 1997, 30, 565'
_computing_publication_material
;
 'WinGX publication routines, Farrugia, 
 L. J., J. Appl. Crystallogr., 1999, 32, 837-838
;
_computing_structure_refinement
;
 SHELXL-2018/3 (Sheldrick, 2018)
 Sheldrick GM (2008) Acta Crystallogr A64:112--122 and 
 C. B. H\"ubschle, G. M. Sheldrick and B. Dittrich
 ShelXle: a Qt graphical user interface for SHELXL
 J. Appl. Cryst., 44, (2011) 1281-1284.
;
_computing_structure_solution
; 
 SHELXT
 Sheldrick, G. M. (2008). Acta Cryst. A64, 112-122.
;
_diffrn_ambient_environment N~2~
_diffrn_ambient_temperature 149.9(6)
_diffrn_detector 'CCD plate'
_diffrn_detector_area_resol_mean 8.0734
_diffrn_detector_type EosS2
_diffrn_measured_fraction_theta_full 0.998
_diffrn_measured_fraction_theta_max 0.995
_diffrn_measurement_device 'four-circle diffractometer'
_diffrn_measurement_device_type 'New Xcalibur, EosS2'
_diffrn_measurement_method '\w scans'
_diffrn_radiation_monochromator graphite
_diffrn_radiation_probe x-ray
_diffrn_radiation_type 'Mo K\a'
_diffrn_radiation_wavelength 0.71073
_diffrn_reflns_av_R_equivalents 0.0895
_diffrn_reflns_av_unetI/netI 0.0373
_diffrn_reflns_Laue_measured_fraction_full 0.998
_diffrn_reflns_Laue_measured_fraction_max 0.995
_diffrn_reflns_limit_h_max 20
_diffrn_reflns_limit_h_min -20
_diffrn_reflns_limit_k_max 51
_diffrn_reflns_limit_k_min -51
_diffrn_reflns_limit_l_max 40
_diffrn_reflns_limit_l_min -40
_diffrn_reflns_number 82910
_diffrn_reflns_point_group_measured_fraction_full 0.998
_diffrn_reflns_point_group_measured_fraction_max 0.995
_diffrn_reflns_theta_full 25.242
_diffrn_reflns_theta_max 25.418
_diffrn_reflns_theta_min 2.754
_diffrn_source 'fine-focus sealed X-ray tube'
_diffrn_source_type 'Enhance (Mo) X-ray Source'
_exptl_absorpt_coefficient_mu 1.018
_exptl_absorpt_correction_T_max 1.00000
_exptl_absorpt_correction_T_min 0.60251
_exptl_absorpt_correction_type multi-scan
_exptl_absorpt_process_details
;
CrysAlisPro 1.171.41.122a (Rigaku Oxford Diffraction, 2021)
Empirical absorption correction using spherical harmonics,
implemented in SCALE3 ABSPACK scaling algorithm.
;
_exptl_crystal_colour orange
_exptl_crystal_density_diffrn 1.393
_exptl_crystal_description column
_exptl_crystal_F_000 10432
_exptl_crystal_size_max 0.839
_exptl_crystal_size_mid 0.138
_exptl_crystal_size_min 0.112
_refine_diff_density_max 1.350
_refine_diff_density_min -0.835
_refine_diff_density_rms 0.114
_refine_ls_extinction_method none
_refine_ls_goodness_of_fit_ref 1.069
_refine_ls_hydrogen_treatment constr
_refine_ls_matrix_type full
_refine_ls_number_parameters 432
_refine_ls_number_reflns 5581
_refine_ls_number_restraints 460
_refine_ls_restrained_S_all 1.043
_refine_ls_R_factor_all 0.1071
_refine_ls_R_factor_gt 0.0883
_refine_ls_shift/su_max 0.000
_refine_ls_shift/su_mean 0.000
_refine_ls_structure_factor_coef Fsqd
_refine_ls_weighting_details 'w=1/[\s^2^(Fo^2^)+(0.0763P)^2^+772.3531P] where P=(Fo^2^+2Fc^2^)/3'
_refine_ls_weighting_scheme calc
_refine_ls_wR_factor_gt 0.2182
_refine_ls_wR_factor_ref 0.2305
_reflns_Friedel_coverage 0.000
_reflns_number_gt 4348
_reflns_number_total 5581
_reflns_threshold_expression 'I > 2\s(I)'
_cod_data_source_file d2nj04736e2.cif
_cod_data_source_block e22gkk4_sq
_cod_depositor_comments 'Adding full bibliography for 7062338--7062339.cif.'
_cod_original_sg_symbol_H-M 'F d d d'
_cod_database_code 7062339
_shelx_shelxl_version_number 2018/3
_shelx_space_group_comment
;
The symmetry employed for this shelxl refinement is uniquely defined
by the following loop, which should always be used as a source of
symmetry information in preference to the above space-group names.
They are only intended as comments.
;
_shelx_estimated_absorpt_t_min 0.482
_shelx_estimated_absorpt_t_max 0.895
_oxdiff_exptl_absorpt_empirical_full_min 0.677
_oxdiff_exptl_absorpt_empirical_full_max 1.354
_oxdiff_exptl_absorpt_empirical_details
;
Empirical correction (ABSPACK) includes:
- Absorption correction using spherical harmonics
- Frame scaling
;

loop_
_space_group_symop_operation_xyz
'x, y, z'
'-x+3/4, -y+3/4, z'
'-x+3/4, y, -z+3/4'
'x, -y+3/4, -z+3/4'
'x, y+1/2, z+1/2'
'-x+3/4, -y+5/4, z+1/2'
'-x+3/4, y+1/2, -z+5/4'
'x, -y+5/4, -z+5/4'
'x+1/2, y, z+1/2'
'-x+5/4, -y+3/4, z+1/2'
'-x+5/4, y, -z+5/4'
'x+1/2, -y+3/4, -z+5/4'
'x+1/2, y+1/2, z'
'-x+5/4, -y+5/4, z'
'-x+5/4, y+1/2, -z+3/4'
'x+1/2, -y+5/4, -z+3/4'
'-x, -y, -z'
'x-3/4, y-3/4, -z'
'x-3/4, -y, z-3/4'
'-x, y-3/4, z-3/4'
'-x, -y+1/2, -z+1/2'
'x-3/4, y-1/4, -z+1/2'
'x-3/4, -y+1/2, z-1/4'
'-x, y-1/4, z-1/4'
'-x+1/2, -y, -z+1/2'
'x-1/4, y-3/4, -z+1/2'
'x-1/4, -y, z-1/4'
'-x+1/2, y-3/4, z-1/4'
'-x+1/2, -y+1/2, -z'
'x-1/4, y-1/4, -z'
'x-1/4, -y+1/2, z-3/4'
'-x+1/2, y-1/4, z-3/4'

loop_
_atom_site_label
_atom_site_type_symbol
_atom_site_fract_x
_atom_site_fract_y
_atom_site_fract_z
_atom_site_U_iso_or_equiv
_atom_site_adp_type
_atom_site_occupancy
_atom_site_site_symmetry_order
_atom_site_calc_flag
_atom_site_refinement_flags_posn
_atom_site_refinement_flags_adp
_atom_site_refinement_flags_occupancy
_atom_site_disorder_assembly
_atom_site_disorder_group
Fe Fe 0.54575(6) 0.24700(3) 0.53238(3) 0.0521(4) Uani 1 1 d . . . . .
C1 C 0.4258(5) 0.2512(3) 0.5288(5) 0.098(3) Uani 1 1 d . . . . .
H1 H 0.395700 0.269312 0.535888 0.118 Uiso 1 1 calc R U . . .
C2 C 0.4444(5) 0.2265(3) 0.5532(4) 0.089(3) Uani 1 1 d . . . . .
H2 H 0.430168 0.224583 0.580267 0.107 Uiso 1 1 calc R U . . .
C3 C 0.4885(5) 0.2043(2) 0.5311(4) 0.079(2) Uani 1 1 d . . . . .
H3 H 0.508806 0.184829 0.540395 0.094 Uiso 1 1 calc R U . . .
C4 C 0.4966(5) 0.2164(3) 0.4931(3) 0.074(2) Uani 1 1 d . . . . .
H4 H 0.523432 0.206671 0.471677 0.088 Uiso 1 1 calc R U . . .
C5 C 0.4582(6) 0.2453(3) 0.4924(4) 0.090(3) Uani 1 1 d . . . . .
H5 H 0.454844 0.258909 0.470216 0.109 Uiso 1 1 calc R U . . .
C6 C 0.5961(4) 0.2767(2) 0.5721(2) 0.0534(17) Uani 1 1 d . . . . .
H6 H 0.571957 0.285226 0.595080 0.064 Uiso 1 1 calc R U . . .
C7 C 0.6393(5) 0.2481(2) 0.5702(3) 0.062(2) Uani 1 1 d . . . . .
H7 H 0.648399 0.233976 0.591551 0.075 Uiso 1 1 calc R U . . .
C8 C 0.6666(4) 0.2441(2) 0.5308(3) 0.063(2) Uani 1 1 d . . . . .
H8 H 0.697794 0.227042 0.521309 0.075 Uiso 1 1 calc R U . . .
C9 C 0.6391(4) 0.2701(2) 0.5082(3) 0.061(2) Uani 1 1 d . . . . .
H9 H 0.648406 0.273457 0.480910 0.074 Uiso 1 1 calc R U . . .
C10 C 0.5950(4) 0.2904(2) 0.5339(2) 0.0499(16) Uani 1 1 d . . . . .
C11 C 0.5544(4) 0.3198(2) 0.5220(2) 0.0522(17) Uani 1 1 d . . . . .
H11A H 0.534849 0.317518 0.494605 0.063 Uiso 1 1 calc R U . . .
H11B H 0.507830 0.323166 0.539311 0.063 Uiso 1 1 calc R U . . .
N N 0.6058(4) 0.34735(17) 0.52427(18) 0.0533(16) Uani 1 1 d . . . . .
C12 C 0.6604(5) 0.3539(3) 0.4903(2) 0.072(3) Uani 1 1 d . . . . .
H12A H 0.668434 0.334296 0.474969 0.087 Uiso 1 1 calc R U . . .
H12B H 0.712630 0.360718 0.500570 0.087 Uiso 1 1 calc R U . . .
C13 C 0.6280(7) 0.3790(3) 0.4636(3) 0.095(3) Uani 1 1 d D . . . .
H13A H 0.575750 0.372672 0.452884 0.114 Uiso 0.667(18) 1 calc R U P A 1
H13B H 0.621694 0.399161 0.478056 0.114 Uiso 0.667(18) 1 calc R U P A 1
H13C H 0.616121 0.398241 0.479111 0.114 Uiso 0.333(18) 1 calc R U P A 2
H13D H 0.667912 0.384538 0.443323 0.114 Uiso 0.333(18) 1 calc R U P A 2
O1 O 0.6855(10) 0.3824(4) 0.4320(3) 0.140(7) Uani 0.667(18) 1 d D . P A 1
H1A H 0.680913 0.367242 0.416210 0.210 Uiso 0.667(18) 1 calc R U P A 1
O1A O 0.5556(14) 0.3677(6) 0.4444(8) 0.109(10) Uani 0.333(18) 1 d D . P A 2
H1B H 0.539638 0.351346 0.455818 0.163 Uiso 0.333(18) 1 calc R U P A 2
C14 C 0.6091(4) 0.36499(18) 0.5562(2) 0.0434(16) Uani 1 1 d . . . . .
Co Co 0.625000 0.39976(3) 0.625000 0.0389(4) Uani 1 2 d S T P . .
P1 P 0.54368(9) 0.43748(5) 0.60313(5) 0.0399(4) Uani 1 1 d . . . . .
S1 S 0.67707(9) 0.39465(5) 0.56369(5) 0.0443(5) Uani 1 1 d . . . . .
S2 S 0.54841(9) 0.36099(5) 0.59663(5) 0.0434(4) Uani 1 1 d . . . . .
C15 C 0.4538(3) 0.44409(18) 0.63270(19) 0.0413(15) Uani 1 1 d . . . . .
C16 C 0.4125(4) 0.4186(2) 0.6467(2) 0.0485(17) Uani 1 1 d . . . . .
H16 H 0.431956 0.397894 0.642457 0.058 Uiso 1 1 calc R U . . .
C17 C 0.3406(4) 0.4232(2) 0.6677(2) 0.0523(18) Uani 1 1 d . . . . .
H17 H 0.312616 0.405665 0.678118 0.063 Uiso 1 1 calc R U . . .
C18 C 0.3123(4) 0.4524(2) 0.6727(2) 0.0562(19) Uani 1 1 d . . . . .
H18 H 0.263754 0.455295 0.686452 0.067 Uiso 1 1 calc R U . . .
C19 C 0.3519(4) 0.4783(2) 0.6586(2) 0.0582(19) Uani 1 1 d . . . . .
H19 H 0.330740 0.498843 0.662328 0.070 Uiso 1 1 calc R U . . .
C20 C 0.4242(4) 0.4741(2) 0.6385(2) 0.0507(17) Uani 1 1 d . . . . .
H20 H 0.452490 0.491846 0.628899 0.061 Uiso 1 1 calc R U . . .
C21 C 0.5035(4) 0.43581(19) 0.5530(2) 0.0456(16) Uani 1 1 d . . . . .
C22 C 0.4365(4) 0.4172(2) 0.5457(2) 0.0534(19) Uani 1 1 d . . . . .
H22 H 0.412035 0.405969 0.566687 0.064 Uiso 1 1 calc R U . . .
C23 C 0.4052(4) 0.4152(2) 0.5072(2) 0.060(2) Uani 1 1 d . . . . .
H23 H 0.361281 0.401904 0.501743 0.072 Uiso 1 1 calc R U . . .
C24 C 0.4389(5) 0.4327(3) 0.4779(2) 0.074(3) Uani 1 1 d . . . . .
H24 H 0.417018 0.431828 0.452049 0.089 Uiso 1 1 calc R U . . .
C25 C 0.5033(5) 0.4514(3) 0.4847(3) 0.078(3) Uani 1 1 d . . . . .
H25 H 0.525857 0.463301 0.463746 0.093 Uiso 1 1 calc R U . . .
C26 C 0.5361(4) 0.4529(2) 0.5229(2) 0.061(2) Uani 1 1 d . . . . .
H26 H 0.581036 0.465904 0.527702 0.073 Uiso 1 1 calc R U . . .
C27 C 0.6020(4) 0.47375(18) 0.6054(2) 0.0439(17) Uani 1 1 d . . . . .
H27A H 0.639384 0.474677 0.582908 0.053 Uiso 1 1 calc R U . . .
H27B H 0.566653 0.492346 0.604050 0.053 Uiso 1 1 calc R U . . .
P2 P 0.5020(3) 0.56834(13) 0.64182(13) 0.0616(11) Uani 0.5 1 d D . P . .
F1 F 0.5256(18) 0.5880(10) 0.6806(8) 0.051(5) Uani 0.25 1 d . . P B 1
F2 F 0.4206(18) 0.5591(11) 0.6643(14) 0.086(8) Uani 0.25 1 d . . P B 1
F3 F 0.5417(18) 0.5383(7) 0.6615(11) 0.086(7) Uani 0.25 1 d . . P B 1
F4 F 0.490(3) 0.5422(10) 0.6127(13) 0.107(10) Uani 0.25 1 d . . P B 1
F5 F 0.4506(18) 0.5956(5) 0.6267(8) 0.086(6) Uani 0.25 1 d . . P B 1
F6 F 0.5844(15) 0.5768(7) 0.6230(8) 0.093(7) Uani 0.25 1 d . . P B 1
F1A F 0.533(3) 0.5924(12) 0.6710(11) 0.095(11) Uani 0.25 1 d . . P B 2
F2A F 0.441(2) 0.5495(9) 0.6692(11) 0.081(7) Uani 0.25 1 d . . P B 2
F3A F 0.5636(19) 0.5462(7) 0.6484(9) 0.082(7) Uani 0.25 1 d . . P B 2
F4A F 0.469(2) 0.5493(9) 0.6056(8) 0.070(6) Uani 0.25 1 d . . P B 2
F5A F 0.4042(13) 0.5809(9) 0.6334(8) 0.120(9) Uani 0.25 1 d D . P B 2
F6A F 0.5445(18) 0.5918(6) 0.6111(7) 0.085(6) Uani 0.25 1 d . . P B 2

loop_
_atom_site_aniso_label
_atom_site_aniso_U_11
_atom_site_aniso_U_22
_atom_site_aniso_U_33
_atom_site_aniso_U_23
_atom_site_aniso_U_13
_atom_site_aniso_U_12
Fe 0.0217(5) 0.0783(8) 0.0562(7) -0.0118(6) 0.0038(4) -0.0078(5)
C1 0.028(4) 0.102(7) 0.166(10) -0.035(6) -0.008(5) -0.004(4)
C2 0.040(5) 0.136(8) 0.091(7) -0.023(5) 0.017(4) -0.038(5)
C3 0.043(5) 0.070(5) 0.123(7) 0.008(5) -0.015(5) -0.017(4)
C4 0.044(5) 0.101(6) 0.076(5) -0.030(5) -0.003(4) -0.022(4)
C5 0.058(6) 0.099(7) 0.115(7) 0.008(6) -0.039(5) -0.024(5)
C6 0.034(4) 0.077(5) 0.049(4) -0.010(3) -0.003(3) -0.004(3)
C7 0.037(4) 0.082(5) 0.068(5) -0.007(4) -0.008(3) -0.003(4)
C8 0.019(3) 0.091(6) 0.079(5) -0.020(4) 0.002(3) -0.007(3)
C9 0.024(3) 0.101(6) 0.058(4) -0.010(4) 0.005(3) -0.010(3)
C10 0.027(3) 0.078(4) 0.045(4) -0.007(3) 0.000(3) -0.018(3)
C11 0.036(4) 0.080(5) 0.041(4) -0.007(3) 0.000(3) -0.014(3)
N 0.036(3) 0.088(4) 0.037(3) -0.002(3) 0.001(2) -0.014(3)
C12 0.062(5) 0.109(7) 0.047(4) -0.017(4) 0.020(4) -0.035(5)
C13 0.110(8) 0.133(9) 0.041(5) 0.005(5) 0.007(5) -0.041(7)
O1 0.199(16) 0.167(15) 0.055(7) -0.011(7) 0.045(8) -0.077(12)
O1A 0.114(17) 0.11(2) 0.103(19) 0.029(14) -0.024(13) -0.033(14)
C14 0.020(3) 0.073(5) 0.038(3) 0.003(3) 0.003(3) -0.005(3)
Co 0.0177(6) 0.0650(9) 0.0340(7) 0.000 0.0012(5) 0.000
P1 0.0159(7) 0.0658(12) 0.0379(9) 0.0015(8) -0.0022(6) -0.0009(7)
S1 0.0227(8) 0.0736(13) 0.0367(9) -0.0013(8) 0.0034(7) -0.0065(8)
S2 0.0223(8) 0.0684(12) 0.0393(9) -0.0010(8) 0.0026(7) -0.0053(7)
C15 0.015(3) 0.073(4) 0.035(3) -0.003(3) -0.008(2) 0.006(3)
C16 0.021(3) 0.076(5) 0.049(4) -0.006(4) 0.000(3) -0.001(3)
C17 0.018(3) 0.091(5) 0.049(4) 0.000(4) 0.003(3) -0.001(3)
C18 0.019(3) 0.098(5) 0.051(4) -0.016(4) -0.001(3) 0.005(3)
C19 0.033(4) 0.084(5) 0.058(5) -0.011(4) -0.001(3) 0.018(3)
C20 0.027(3) 0.075(4) 0.050(4) 0.001(4) 0.002(3) 0.000(3)
C21 0.024(3) 0.073(5) 0.040(4) -0.001(3) -0.007(3) 0.001(3)
C22 0.025(3) 0.090(6) 0.046(4) 0.007(4) -0.004(3) -0.008(3)
C23 0.027(4) 0.100(6) 0.054(4) -0.001(4) -0.012(3) -0.003(4)
C24 0.035(4) 0.151(9) 0.037(4) 0.001(4) -0.009(3) -0.009(4)
C25 0.037(4) 0.150(9) 0.046(4) 0.021(5) -0.007(3) -0.014(5)
C26 0.030(4) 0.104(7) 0.048(4) 0.008(4) -0.006(3) -0.014(4)
C27 0.026(3) 0.067(5) 0.039(4) 0.006(3) -0.005(3) -0.004(3)
P2 0.053(2) 0.090(3) 0.042(2) 0.000(2) -0.0035(18) -0.006(2)
F1 0.034(10) 0.081(13) 0.039(9) 0.001(8) 0.008(7) 0.002(9)
F2 0.053(10) 0.11(2) 0.10(2) 0.018(14) 0.004(11) -0.015(10)
F3 0.081(15) 0.066(12) 0.11(2) 0.002(10) 0.029(12) 0.001(10)
F4 0.14(3) 0.082(16) 0.102(18) -0.024(15) 0.022(14) -0.023(14)
F5 0.110(14) 0.073(11) 0.076(15) 0.017(10) -0.039(12) -0.006(10)
F6 0.093(12) 0.117(18) 0.070(15) -0.012(12) 0.040(13) -0.019(11)
F1A 0.11(2) 0.090(18) 0.083(16) -0.030(15) 0.006(16) -0.010(13)
F2A 0.105(17) 0.09(2) 0.046(11) 0.007(11) 0.016(14) -0.007(12)
F3A 0.091(13) 0.082(15) 0.072(18) -0.011(10) -0.010(11) 0.016(12)
F4A 0.093(17) 0.095(16) 0.023(8) 0.018(7) -0.008(8) -0.032(11)
F5A 0.105(11) 0.19(3) 0.061(15) 0.030(15) -0.003(12) 0.059(14)
F6A 0.112(16) 0.071(13) 0.072(13) 0.005(9) -0.008(12) -0.020(11)

loop_
_atom_type_symbol
_atom_type_description
_atom_type_scat_dispersion_real
_atom_type_scat_dispersion_imag
_atom_type_scat_source
C C 0.0033 0.0016 'International Tables Vol C Tables 4.2.6.8 and 6.1.1.4'
H H 0.0000 0.0000 'International Tables Vol C Tables 4.2.6.8 and 6.1.1.4'
N N 0.0061 0.0033 'International Tables Vol C Tables 4.2.6.8 and 6.1.1.4'
O O 0.0106 0.0060 'International Tables Vol C Tables 4.2.6.8 and 6.1.1.4'
F F 0.0171 0.0103 'International Tables Vol C Tables 4.2.6.8 and 6.1.1.4'
P P 0.1023 0.0942 'International Tables Vol C Tables 4.2.6.8 and 6.1.1.4'
S S 0.1246 0.1234 'International Tables Vol C Tables 4.2.6.8 and 6.1.1.4'
Fe Fe 0.3463 0.8444 'International Tables Vol C Tables 4.2.6.8 and 6.1.1.4'
Co Co 0.3494 0.9721 'International Tables Vol C Tables 4.2.6.8 and 6.1.1.4'

loop_
_geom_angle_atom_site_label_1
_geom_angle_atom_site_label_2
_geom_angle_atom_site_label_3
_geom_angle
_geom_angle_site_symmetry_1
_geom_angle_site_symmetry_3
_geom_angle_publ_flag
C5 Fe C10 110.6(4) . . ?
C5 Fe C9 108.5(4) . . ?
C10 Fe C9 41.5(3) . . ?
C5 Fe C6 141.1(4) . . ?
C10 Fe C6 41.1(3) . . ?
C9 Fe C6 69.1(3) . . ?
C5 Fe C7 176.5(5) . . ?
C10 Fe C7 69.2(3) . . ?
C9 Fe C7 69.0(4) . . ?
C6 Fe C7 40.8(3) . . ?
C5 Fe C4 40.1(4) . . ?
C10 Fe C4 139.9(4) . . ?
C9 Fe C4 111.2(4) . . ?
C6 Fe C4 178.7(4) . . ?
C7 Fe C4 137.9(4) . . ?
C5 Fe C1 39.7(5) . . ?
C10 Fe C1 109.3(4) . . ?
C9 Fe C1 134.9(5) . . ?
C6 Fe C1 113.6(4) . . ?
C7 Fe C1 143.8(5) . . ?
C4 Fe C1 67.2(4) . . ?
C5 Fe C8 135.7(5) . . ?
C10 Fe C8 69.3(3) . . ?
C9 Fe C8 40.9(4) . . ?
C6 Fe C8 68.7(3) . . ?
C7 Fe C8 40.8(3) . . ?
C4 Fe C8 110.6(4) . . ?
C1 Fe C8 174.9(5) . . ?
C5 Fe C2 66.6(5) . . ?
C10 Fe C2 136.3(4) . . ?
C9 Fe C2 174.2(5) . . ?
C6 Fe C2 112.6(4) . . ?
C7 Fe C2 116.1(4) . . ?
C4 Fe C2 67.3(4) . . ?
C1 Fe C2 39.3(5) . . ?
C8 Fe C2 144.8(5) . . ?
C5 Fe C3 66.9(4) . . ?
C10 Fe C3 176.2(4) . . ?
C9 Fe C3 141.6(4) . . ?
C6 Fe C3 139.3(4) . . ?
C7 Fe C3 113.5(4) . . ?
C4 Fe C3 39.8(4) . . ?
C1 Fe C3 66.9(5) . . ?
C8 Fe C3 114.6(4) . . ?
C2 Fe C3 40.4(4) . . ?
C5 C1 C2 108.1(11) . . ?
C5 C1 Fe 68.9(6) . . ?
C2 C1 Fe 70.7(6) . . ?
C5 C1 H1 125.9 . . ?
C2 C1 H1 125.9 . . ?
Fe C1 H1 126.0 . . ?
C1 C2 C3 107.9(11) . . ?
C1 C2 Fe 70.0(6) . . ?
C3 C2 Fe 70.1(5) . . ?
C1 C2 H2 126.0 . . ?
C3 C2 H2 126.0 . . ?
Fe C2 H2 125.5 . . ?
C4 C3 C2 107.4(10) . . ?
C4 C3 Fe 69.5(5) . . ?
C2 C3 Fe 69.6(6) . . ?
C4 C3 H3 126.3 . . ?
C2 C3 H3 126.3 . . ?
Fe C3 H3 126.2 . . ?
C5 C4 C3 107.1(10) . . ?
C5 C4 Fe 68.8(6) . . ?
C3 C4 Fe 70.7(5) . . ?
C5 C4 H4 126.5 . . ?
C3 C4 H4 126.5 . . ?
Fe C4 H4 125.7 . . ?
C1 C5 C4 109.5(12) . . ?
C1 C5 Fe 71.4(6) . . ?
C4 C5 Fe 71.1(6) . . ?
C1 C5 H5 125.3 . . ?
C4 C5 H5 125.3 . . ?
Fe C5 H5 123.9 . . ?
C7 C6 C10 108.5(7) . . ?
C7 C6 Fe 69.8(5) . . ?
C10 C6 Fe 69.2(4) . . ?
C7 C6 H6 125.8 . . ?
C10 C6 H6 125.8 . . ?
Fe C6 H6 126.9 . . ?
C6 C7 C8 108.1(8) . . ?
C6 C7 Fe 69.4(5) . . ?
C8 C7 Fe 70.0(5) . . ?
C6 C7 H7 125.9 . . ?
C8 C7 H7 125.9 . . ?
Fe C7 H7 126.2 . . ?
C9 C8 C7 107.9(8) . . ?
C9 C8 Fe 69.0(4) . . ?
C7 C8 Fe 69.2(4) . . ?
C9 C8 H8 126.0 . . ?
C7 C8 H8 126.0 . . ?
Fe C8 H8 127.4 . . ?
C8 C9 C10 108.1(8) . . ?
C8 C9 Fe 70.2(5) . . ?
C10 C9 Fe 69.0(4) . . ?
C8 C9 H9 126.0 . . ?
C10 C9 H9 126.0 . . ?
Fe C9 H9 126.4 . . ?
C6 C10 C9 107.4(8) . . ?
C6 C10 C11 126.9(7) . . ?
C9 C10 C11 125.6(7) . . ?
C6 C10 Fe 69.8(5) . . ?
C9 C10 Fe 69.5(5) . . ?
C11 C10 Fe 124.8(5) . . ?
N C11 C10 112.6(6) . . ?
N C11 H11A 109.1 . . ?
C10 C11 H11A 109.1 . . ?
N C11 H11B 109.1 . . ?
C10 C11 H11B 109.1 . . ?
H11A C11 H11B 107.8 . . ?
C14 N C11 121.6(6) . . ?
C14 N C12 120.0(6) . . ?
C11 N C12 118.3(6) . . ?
N C12 C13 111.7(8) . . ?
N C12 H12A 109.3 . . ?
C13 C12 H12A 109.3 . . ?
N C12 H12B 109.3 . . ?
C13 C12 H12B 109.3 . . ?
H12A C12 H12B 107.9 . . ?
O1 C13 C12 105.6(12) . . ?
O1A C13 C12 109.9(13) . . ?
O1 C13 H13A 110.6 . . ?
C12 C13 H13A 110.6 . . ?
O1 C13 H13B 110.6 . . ?
C12 C13 H13B 110.6 . . ?
H13A C13 H13B 108.7 . . ?
O1A C13 H13C 109.7 . . ?
C12 C13 H13C 109.7 . . ?
O1A C13 H13D 109.7 . . ?
C12 C13 H13D 109.7 . . ?
H13C C13 H13D 108.2 . . ?
C13 O1 H1A 109.5 . . ?
C13 O1A H1B 109.5 . . ?
N C14 S2 125.0(5) . . ?
N C14 S1 124.3(5) . . ?
S2 C14 S1 110.6(4) . . ?
P1 Co P1 88.53(11) . 11 ?
P1 Co S1 90.13(7) . . ?
P1 Co S1 97.73(7) 11 . ?
P1 Co S1 97.73(7) . 11 ?
P1 Co S1 90.13(7) 11 11 ?
S1 Co S1 169.03(13) . 11 ?
P1 Co S2 91.61(7) . . ?
P1 Co S2 174.22(6) 11 . ?
S1 Co S2 76.49(7) . . ?
S1 Co S2 95.57(7) 11 . ?
P1 Co S2 174.22(6) . 11 ?
P1 Co S2 91.61(7) 11 11 ?
S1 Co S2 95.57(7) . 11 ?
S1 Co S2 76.49(7) 11 11 ?
S2 Co S2 88.83(11) . 11 ?
C27 P1 C21 105.7(3) . . ?
C27 P1 C15 107.0(3) . . ?
C21 P1 C15 101.9(3) . . ?
C27 P1 Co 104.9(2) . . ?
C21 P1 Co 120.5(3) . . ?
C15 P1 Co 115.8(2) . . ?
C14 S1 Co 86.9(2) . . ?
C14 S2 Co 85.8(2) . . ?
C16 C15 C20 119.4(6) . . ?
C16 C15 P1 119.3(6) . . ?
C20 C15 P1 121.1(6) . . ?
C15 C16 C17 120.0(8) . . ?
C15 C16 H16 120.0 . . ?
C17 C16 H16 120.0 . . ?
C18 C17 C16 119.7(8) . . ?
C18 C17 H17 120.1 . . ?
C16 C17 H17 120.1 . . ?
C17 C18 C19 121.5(7) . . ?
C17 C18 H18 119.2 . . ?
C19 C18 H18 119.2 . . ?
C18 C19 C20 119.3(8) . . ?
C18 C19 H19 120.4 . . ?
C20 C19 H19 120.4 . . ?
C15 C20 C19 120.0(8) . . ?
C15 C20 H20 120.0 . . ?
C19 C20 H20 120.0 . . ?
C26 C21 C22 119.4(7) . . ?
C26 C21 P1 121.6(6) . . ?
C22 C21 P1 119.0(6) . . ?
C21 C22 C23 120.0(7) . . ?
C21 C22 H22 120.0 . . ?
C23 C22 H22 120.0 . . ?
C24 C23 C22 119.1(8) . . ?
C24 C23 H23 120.5 . . ?
C22 C23 H23 120.5 . . ?
C25 C24 C23 121.6(8) . . ?
C25 C24 H24 119.2 . . ?
C23 C24 H24 119.2 . . ?
C24 C25 C26 119.7(8) . . ?
C24 C25 H25 120.2 . . ?
C26 C25 H25 120.2 . . ?
C21 C26 C25 120.2(8) . . ?
C21 C26 H26 119.9 . . ?
C25 C26 H26 119.9 . . ?
C27 C27 P1 107.9(3) 11 . ?
C27 C27 H27A 110.1 11 . ?
P1 C27 H27A 110.1 . . ?
C27 C27 H27B 110.1 11 . ?
P1 C27 H27B 110.1 . . ?
H27A C27 H27B 108.4 . . ?
F3A P2 F1A 95(3) . . ?
F4 P2 F5 104.9(19) . . ?
F4 P2 F6 91(2) . . ?
F5 P2 F6 101.0(16) . . ?
F3A P2 F4A 92.5(19) . . ?
F1A P2 F4A 168(2) . . ?
F4 P2 F3 75(2) . . ?
F5 P2 F3 170.0(16) . . ?
F6 P2 F3 88.9(15) . . ?
F3A P2 F2A 92.8(17) . . ?
F1A P2 F2A 101(2) . . ?
F4A P2 F2A 88(2) . . ?
F4 P2 F1 163(2) . . ?
F5 P2 F1 91.4(17) . . ?
F6 P2 F1 89.6(14) . . ?
F3 P2 F1 88(2) . . ?
F3A P2 F6A 100.6(17) . . ?
F1A P2 F6A 81.4(18) . . ?
F4A P2 F6A 88.4(15) . . ?
F2A P2 F6A 166.2(17) . . ?
F4 P2 F2 91(3) . . ?
F5 P2 F2 82.0(16) . . ?
F6 P2 F2 175.7(19) . . ?
F3 P2 F2 88.0(15) . . ?
F1 P2 F2 87(2) . . ?
F3A P2 F5A 156(2) . . ?
F1A P2 F5A 103(2) . . ?
F4A P2 F5A 72.2(18) . . ?
F2A P2 F5A 69.0(16) . . ?
F6A P2 F5A 97.3(16) . . ?
F6 F6 P2 147(3) 11 . ?

loop_
_geom_bond_atom_site_label_1
_geom_bond_atom_site_label_2
_geom_bond_distance
_geom_bond_site_symmetry_2
_geom_bond_publ_flag
Fe C5 2.005(10) . ?
Fe C10 2.021(8) . ?
Fe C9 2.028(8) . ?
Fe C6 2.030(8) . ?
Fe C7 2.034(8) . ?
Fe C4 2.035(9) . ?
Fe C1 2.035(9) . ?
Fe C8 2.044(7) . ?
Fe C2 2.045(9) . ?
Fe C3 2.051(9) . ?
C1 C5 1.372(17) . ?
C1 C2 1.373(17) . ?
C1 H1 0.9500 . ?
C2 C3 1.414(15) . ?
C2 H2 0.9500 . ?
C3 C4 1.391(15) . ?
C3 H3 0.9500 . ?
C4 C5 1.387(15) . ?
C4 H4 0.9500 . ?
C5 H5 0.9500 . ?
C6 C7 1.417(12) . ?
C6 C10 1.420(11) . ?
C6 H6 0.9500 . ?
C7 C8 1.422(12) . ?
C7 H7 0.9500 . ?
C8 C9 1.421(13) . ?
C8 H8 0.9500 . ?
C9 C10 1.433(11) . ?
C9 H9 0.9500 . ?
C10 C11 1.478(12) . ?
C11 N 1.457(10) . ?
C11 H11A 0.9900 . ?
C11 H11B 0.9900 . ?
N C14 1.318(9) . ?
N C12 1.501(9) . ?
C12 C13 1.501(15) . ?
C12 H12A 0.9900 . ?
C12 H12B 0.9900 . ?
C13 O1 1.451(12) . ?
C13 O1A 1.464(16) . ?
C13 H13A 0.9900 . ?
C13 H13B 0.9900 . ?
C13 H13C 0.9900 . ?
C13 H13D 0.9900 . ?
O1 H1A 0.8400 . ?
O1A H1B 0.8400 . ?
C14 S2 1.718(7) . ?
C14 S1 1.720(7) . ?
Co P1 2.234(2) . ?
Co P1 2.234(2) 11 ?
Co S1 2.2660(17) . ?
Co S1 2.2661(17) 11 ?
Co S2 2.301(2) . ?
Co S2 2.301(2) 11 ?
P1 C27 1.827(7) . ?
P1 C21 1.829(7) . ?
P1 C15 1.839(7) . ?
C15 C16 1.371(11) . ?
C15 C20 1.380(11) . ?
C16 C17 1.419(9) . ?
C16 H16 0.9500 . ?
C17 C18 1.337(12) . ?
C17 H17 0.9500 . ?
C18 C19 1.370(12) . ?
C18 H18 0.9500 . ?
C19 C20 1.409(10) . ?
C19 H19 0.9500 . ?
C20 H20 0.9500 . ?
C21 C26 1.369(11) . ?
C21 C22 1.402(10) . ?
C22 C23 1.411(10) . ?
C22 H22 0.9500 . ?
C23 C24 1.364(12) . ?
C23 H23 0.9500 . ?
C24 C25 1.364(13) . ?
C24 H24 0.9500 . ?
C25 C26 1.410(11) . ?
C25 H25 0.9500 . ?
C26 H26 0.9500 . ?
C27 C27 1.538(13) 11 ?
C27 H27A 0.9900 . ?
C27 H27B 0.9900 . ?
P2 F3A 1.42(3) . ?
P2 F4 1.50(4) . ?
P2 F1A 1.52(4) . ?
P2 F5 1.53(2) . ?
P2 F6 1.57(2) . ?
P2 F4A 1.57(3) . ?
P2 F3 1.59(3) . ?
P2 F2A 1.60(3) . ?
P2 F1 1.60(3) . ?
P2 F6A 1.61(2) . ?
P2 F2 1.62(3) . ?
P2 F5A 1.757(17) . ?
F6 F6 1.38(5) 11 ?

loop_
_geom_torsion_atom_site_label_1
_geom_torsion_atom_site_label_2
_geom_torsion_atom_site_label_3
_geom_torsion_atom_site_label_4
_geom_torsion
_geom_torsion_site_symmetry_1
_geom_torsion_site_symmetry_2
_geom_torsion_site_symmetry_3
_geom_torsion_site_symmetry_4
_geom_torsion_publ_flag
C5 C1 C2 C3 -1.0(11) . . . . ?
Fe C1 C2 C3 -60.0(6) . . . . ?
C5 C1 C2 Fe 59.0(7) . . . . ?
C1 C2 C3 C4 0.6(11) . . . . ?
Fe C2 C3 C4 -59.4(6) . . . . ?
C1 C2 C3 Fe 60.0(7) . . . . ?
C2 C3 C4 C5 0.1(10) . . . . ?
Fe C3 C4 C5 -59.4(6) . . . . ?
C2 C3 C4 Fe 59.5(6) . . . . ?
C2 C1 C5 C4 1.1(12) . . . . ?
Fe C1 C5 C4 61.2(7) . . . . ?
C2 C1 C5 Fe -60.1(7) . . . . ?
C3 C4 C5 C1 -0.7(11) . . . . ?
Fe C4 C5 C1 -61.4(7) . . . . ?
C3 C4 C5 Fe 60.6(6) . . . . ?
C10 C6 C7 C8 1.0(9) . . . . ?
Fe C6 C7 C8 59.5(5) . . . . ?
C10 C6 C7 Fe -58.4(5) . . . . ?
C6 C7 C8 C9 -0.9(9) . . . . ?
Fe C7 C8 C9 58.2(5) . . . . ?
C6 C7 C8 Fe -59.1(5) . . . . ?
C7 C8 C9 C10 0.4(9) . . . . ?
Fe C8 C9 C10 58.8(5) . . . . ?
C7 C8 C9 Fe -58.4(5) . . . . ?
C7 C6 C10 C9 -0.8(8) . . . . ?
Fe C6 C10 C9 -59.6(5) . . . . ?
C7 C6 C10 C11 177.8(7) . . . . ?
Fe C6 C10 C11 119.0(7) . . . . ?
C7 C6 C10 Fe 58.8(5) . . . . ?
C8 C9 C10 C6 0.2(8) . . . . ?
Fe C9 C10 C6 59.8(5) . . . . ?
C8 C9 C10 C11 -178.4(7) . . . . ?
Fe C9 C10 C11 -118.8(7) . . . . ?
C8 C9 C10 Fe -59.5(5) . . . . ?
C6 C10 C11 N 93.2(9) . . . . ?
C9 C10 C11 N -88.5(9) . . . . ?
Fe C10 C11 N -177.0(5) . . . . ?
C10 C11 N C14 -92.4(9) . . . . ?
C10 C11 N C12 82.9(9) . . . . ?
C14 N C12 C13 -84.5(10) . . . . ?
C11 N C12 C13 100.1(9) . . . . ?
N C12 C13 O1 -178.9(9) . . . . ?
N C12 C13 O1A -65.8(17) . . . . ?
C11 N C14 S2 -6.9(11) . . . . ?
C12 N C14 S2 177.9(6) . . . . ?
C11 N C14 S1 171.2(6) . . . . ?
C12 N C14 S1 -4.0(11) . . . . ?
N C14 S1 Co -175.4(7) . . . . ?
S2 C14 S1 Co 3.0(3) . . . . ?
N C14 S2 Co 175.4(7) . . . . ?
S1 C14 S2 Co -3.0(3) . . . . ?
C27 P1 C15 C16 -159.1(5) . . . . ?
C21 P1 C15 C16 90.2(6) . . . . ?
Co P1 C15 C16 -42.5(6) . . . . ?
C27 P1 C15 C20 25.8(6) . . . . ?
C21 P1 C15 C20 -85.0(6) . . . . ?
Co P1 C15 C20 142.4(5) . . . . ?
C20 C15 C16 C17 -1.2(10) . . . . ?
P1 C15 C16 C17 -176.4(5) . . . . ?
C15 C16 C17 C18 1.8(11) . . . . ?
C16 C17 C18 C19 -1.0(12) . . . . ?
C17 C18 C19 C20 -0.4(12) . . . . ?
C16 C15 C20 C19 -0.2(11) . . . . ?
P1 C15 C20 C19 175.0(6) . . . . ?
C18 C19 C20 C15 1.0(11) . . . . ?
C27 P1 C21 C26 19.5(8) . . . . ?
C15 P1 C21 C26 131.2(7) . . . . ?
Co P1 C21 C26 -99.0(7) . . . . ?
C27 P1 C21 C22 -158.7(6) . . . . ?
C15 P1 C21 C22 -47.0(7) . . . . ?
Co P1 C21 C22 82.8(6) . . . . ?
C26 C21 C22 C23 2.7(12) . . . . ?
P1 C21 C22 C23 -179.1(6) . . . . ?
C21 C22 C23 C24 -3.0(13) . . . . ?
C22 C23 C24 C25 1.7(15) . . . . ?
C23 C24 C25 C26 -0.2(17) . . . . ?
C22 C21 C26 C25 -1.2(13) . . . . ?
P1 C21 C26 C25 -179.3(7) . . . . ?
C24 C25 C26 C21 -0.1(16) . . . . ?
C21 P1 C27 C27 -171.1(5) . . . 11 ?
C15 P1 C27 C27 80.8(6) . . . 11 ?
Co P1 C27 C27 -42.7(6) . . . 11 ?
F4 P2 F6 F6 -110(3) . . . 11 ?
F5 P2 F6 F6 145(3) . . . 11 ?
F3 P2 F6 F6 -35(3) . . . 11 ?
F1 P2 F6 F6 54(3) . . . 11 ?
